data_4350053
loop_
_publ_author_name
'Chen, Xiu-Qin'
'Cai, You-De'
'Ye, Yi-Shan'
'Tong, Ming-Liang'
'Bao, Xin'

_publ_section_title
;
 Investigation of SCO property--structural relationships in a family of
 mononuclear Fe(ii) complexes
;
_journal_issue 8
_journal_name_full 'Inorganic Chemistry Frontiers'
_journal_page_first 2194
_journal_paper_doi 10.1039/C9QI00577C
_journal_volume 6
_journal_year 2019
_chemical_formula_moiety 'C30 H36 B2 Fe N6'
_chemical_formula_sum 'C30 H36 B2 Fe N6'
_chemical_formula_weight 558.12
_space_group_crystal_system monoclinic
_space_group_IT_number 15
_space_group_name_Hall '-C 2yc'
_space_group_name_H-M_alt 'C 1 2/c 1'
_atom_sites_solution_hydrogens geom
_audit_creation_date 2017-11-27
_audit_creation_method
;
Olex2 1.2
(compiled 2015.09.30 svn.r3233 for OlexSys, GUI svn.r5103)
;
_audit_update_record
;
2019-05-17 deposited with the CCDC.	2019-07-16 downloaded from the CCDC.
;
_cell_angle_alpha 90
_cell_angle_beta 95.001(3)
_cell_angle_gamma 90
_cell_formula_units_Z 4
_cell_length_a 9.0702(8)
_cell_length_b 17.6164(14)
_cell_length_c 17.5397(15)
_cell_measurement_reflns_used 7316
_cell_measurement_temperature 123(2)
_cell_measurement_theta_max 27.451
_cell_measurement_theta_min 2.534
_cell_volume 2791.9(4)
_computing_molecular_graphics 'Olex2 (Dolomanov et al., 2009)'
_computing_publication_material 'Olex2 (Dolomanov et al., 2009)'
_computing_structure_refinement 'XL (Sheldrick, 2008)'
_diffrn_ambient_temperature 123.15
_diffrn_measured_fraction_theta_full 0.998
_diffrn_measured_fraction_theta_max 0.998
_diffrn_measurement_device_type 'Bruker APEX-II CCD'
_diffrn_measurement_method '\f and \w scans'
_diffrn_radiation_type MoK\a
_diffrn_radiation_wavelength 0.71073
_diffrn_reflns_av_R_equivalents 0.0353
_diffrn_reflns_av_unetI/netI 0.0295
_diffrn_reflns_Laue_measured_fraction_full 0.998
_diffrn_reflns_Laue_measured_fraction_max 0.998
_diffrn_reflns_limit_h_max 11
_diffrn_reflns_limit_h_min -11
_diffrn_reflns_limit_k_max 22
_diffrn_reflns_limit_k_min -22
_diffrn_reflns_limit_l_max 19
_diffrn_reflns_limit_l_min -22
_diffrn_reflns_number 15565
_diffrn_reflns_point_group_measured_fraction_full 0.998
_diffrn_reflns_point_group_measured_fraction_max 0.998
_diffrn_reflns_theta_full 26.000
_diffrn_reflns_theta_max 27.504
_diffrn_reflns_theta_min 2.533
_diffrn_standards_number 0
_exptl_absorpt_coefficient_mu 0.571
_exptl_absorpt_correction_T_max 0.7456
_exptl_absorpt_correction_T_min 0.6903
_exptl_absorpt_correction_type multi-scan
_exptl_absorpt_process_details
;
SADABS-2014/5 (Bruker,2014/5) was used for absorption correction.
wR2(int) was 0.0996 before and 0.0452 after correction.
The Ratio of minimum to maximum transmission is 0.9258.
The \l/2 correction factor is Not present.
;
_exptl_crystal_colour red
_exptl_crystal_colour_primary red
_exptl_crystal_density_diffrn 1.328
_exptl_crystal_description plate
_exptl_crystal_F_000 1176
_exptl_crystal_size_max 0.159
_exptl_crystal_size_mid 0.095
_exptl_crystal_size_min 0.076
_refine_diff_density_max 0.368
_refine_diff_density_min -0.451
_refine_diff_density_rms 0.060
_refine_ls_extinction_method none
_refine_ls_goodness_of_fit_ref 1.111
_refine_ls_hydrogen_treatment constr
_refine_ls_matrix_type full
_refine_ls_number_parameters 178
_refine_ls_number_reflns 3204
_refine_ls_number_restraints 0
_refine_ls_restrained_S_all 1.111
_refine_ls_R_factor_all 0.0459
_refine_ls_R_factor_gt 0.0368
_refine_ls_shift/su_max 0.000
_refine_ls_shift/su_mean 0.000
_refine_ls_structure_factor_coef Fsqd
_refine_ls_weighting_details 'w=1/[\s^2^(Fo^2^)+(0.0206P)^2^+5.5779P] where P=(Fo^2^+2Fc^2^)/3'
_refine_ls_weighting_scheme calc
_refine_ls_wR_factor_gt 0.0777
_refine_ls_wR_factor_ref 0.0802
_reflns_Friedel_coverage 0.000
_reflns_number_gt 2808
_reflns_number_total 3204
_reflns_threshold_expression 'I > 2\s(I)'
_cod_data_source_file c9qi00577c2.cif
_cod_data_source_block a_CCDC1
_cod_database_code 4350053
_shelx_space_group_comment
;
The symmetry employed for this shelxl refinement is uniquely defined
by the following loop, which should always be used as a source of
symmetry information in preference to the above space-group names.
They are only intended as comments.
;
_olex2_refinement_description
;
1. Fixed Uiso
 At 1.2 times of:
  All C(H) groups, All C(H,H) groups
 At 1.5 times of:
  All B(H,H,H) groups
2.a Secondary CH2 refined with riding coordinates:
 C6(H6A,H6B), C7(H7A,H7B), C8(H8A,H8B)
2.b Aromatic/amide H refined with riding coordinates:
 C1(H1), C2(H2), C3(H3), C4(H4), C10(H10), C11(H11), C12(H12), C13(H13),
 C14(H14)
2.c Idealised Me refined as rotating group:
 B1(H1A,H1B,H1C)
;
_shelx_shelxl_version_number 2014/7
_olex2_submission_special_instructions 'No special instructions were received'

loop_
_space_group_symop_operation_xyz
'x, y, z'
'-x, y, -z+1/2'
'x+1/2, y+1/2, z'
'-x+1/2, y+1/2, -z+1/2'
'-x, -y, -z'
'x, -y, z-1/2'
'-x+1/2, -y+1/2, -z'
'x+1/2, -y+1/2, z-1/2'

loop_
_atom_site_label
_atom_site_type_symbol
_atom_site_fract_x
_atom_site_fract_y
_atom_site_fract_z
_atom_site_U_iso_or_equiv
_atom_site_adp_type
_atom_site_occupancy
_atom_site_site_symmetry_order
_atom_site_calc_flag
_atom_site_refinement_flags_posn
_atom_site_refinement_flags_adp
_atom_site_refinement_flags_occupancy
Fe1 Fe 0.5000 0.37144(2) 0.7500 0.01007(10) Uani 1 2 d S T P
N1 N 0.58687(15) 0.37194(8) 0.64938(8) 0.0123(3) Uani 1 1 d . . .
N2 N 0.37262(15) 0.45654(8) 0.69724(8) 0.0115(3) Uani 1 1 d . . .
N3 N 0.35413(16) 0.29788(8) 0.70837(8) 0.0141(3) Uani 1 1 d . . .
C1 C 0.71384(19) 0.33902(10) 0.63140(10) 0.0146(3) Uani 1 1 d . . .
H1 H 0.7780 0.3176 0.6714 0.017 Uiso 1 1 calc R . .
C2 C 0.7548(2) 0.33510(10) 0.55734(10) 0.0175(4) Uani 1 1 d . . .
H2 H 0.8456 0.3120 0.5472 0.021 Uiso 1 1 calc R . .
C3 C 0.6615(2) 0.36534(10) 0.49804(10) 0.0194(4) Uani 1 1 d . . .
H3 H 0.6862 0.3622 0.4466 0.023 Uiso 1 1 calc R . .
C4 C 0.5314(2) 0.40024(10) 0.51566(10) 0.0169(4) Uani 1 1 d . . .
H4 H 0.4661 0.4220 0.4763 0.020 Uiso 1 1 calc R . .
C5 C 0.49776(19) 0.40297(9) 0.59133(10) 0.0126(3) Uani 1 1 d . . .
C6 C 0.35636(19) 0.43726(10) 0.61410(9) 0.0132(3) Uani 1 1 d . . .
H6A H 0.3328 0.4837 0.5836 0.016 Uiso 1 1 calc R . .
H6B H 0.2740 0.4008 0.6036 0.016 Uiso 1 1 calc R . .
C7 C 0.46538(19) 0.52655(9) 0.70928(9) 0.0127(3) Uani 1 1 d . . .
H7A H 0.4032 0.5723 0.6998 0.015 Uiso 1 1 calc R . .
H7B H 0.5435 0.5271 0.6732 0.015 Uiso 1 1 calc R . .
C8 C 0.22173(18) 0.46792(10) 0.72561(10) 0.0132(3) Uani 1 1 d . . .
H8A H 0.2348 0.4883 0.7784 0.016 Uiso 1 1 calc R . .
H8B H 0.1727 0.4179 0.7279 0.016 Uiso 1 1 calc R . .
C9 C 0.12046(18) 0.52076(10) 0.67730(10) 0.0139(3) Uani 1 1 d . . .
C10 C 0.0157(2) 0.49111(11) 0.62224(10) 0.0192(4) Uani 1 1 d . . .
H10 H 0.0079 0.4377 0.6158 0.023 Uiso 1 1 calc R . .
C11 C -0.0773(2) 0.53850(13) 0.57675(12) 0.0286(5) Uani 1 1 d . . .
H11 H -0.1492 0.5174 0.5401 0.034 Uiso 1 1 calc R . .
C12 C -0.0654(2) 0.61671(13) 0.58480(12) 0.0318(5) Uani 1 1 d . . .
H12 H -0.1266 0.6494 0.5527 0.038 Uiso 1 1 calc R . .
C13 C 0.0370(2) 0.64685(11) 0.64028(13) 0.0290(5) Uani 1 1 d . . .
H13 H 0.0449 0.7003 0.6462 0.035 Uiso 1 1 calc R . .
C14 C 0.1277(2) 0.59960(11) 0.68703(11) 0.0202(4) Uani 1 1 d . . .
H14 H 0.1950 0.6208 0.7258 0.024 Uiso 1 1 calc R . .
C15 C 0.2550(2) 0.26438(10) 0.68010(10) 0.0157(4) Uani 1 1 d . . .
B1 B 0.1145(3) 0.22328(14) 0.63833(14) 0.0264(5) Uani 1 1 d . . .
H1A H 0.1073 0.2356 0.5836 0.040 Uiso 1 1 calc GR . .
H1B H 0.0250 0.2407 0.6606 0.040 Uiso 1 1 calc GR . .
H1C H 0.1246 0.1682 0.6450 0.040 Uiso 1 1 calc GR . .

loop_
_atom_site_aniso_label
_atom_site_aniso_U_11
_atom_site_aniso_U_22
_atom_site_aniso_U_33
_atom_site_aniso_U_23
_atom_site_aniso_U_13
_atom_site_aniso_U_12
Fe1 0.00999(17) 0.00996(17) 0.01016(17) 0.000 0.00038(12) 0.000
N1 0.0119(7) 0.0114(6) 0.0134(7) -0.0015(6) 0.0005(5) -0.0009(6)
N2 0.0102(7) 0.0139(7) 0.0106(7) -0.0006(5) 0.0012(5) -0.0006(5)
N3 0.0156(8) 0.0124(7) 0.0143(7) 0.0003(6) 0.0016(6) 0.0020(6)
C1 0.0123(8) 0.0130(8) 0.0183(9) -0.0021(7) 0.0009(7) -0.0001(7)
C2 0.0162(9) 0.0158(9) 0.0211(9) -0.0051(7) 0.0064(7) 0.0001(7)
C3 0.0253(10) 0.0184(9) 0.0153(8) -0.0033(7) 0.0064(7) 0.0005(8)
C4 0.0201(9) 0.0169(8) 0.0135(8) 0.0000(7) 0.0006(7) 0.0010(7)
C5 0.0131(8) 0.0118(8) 0.0130(8) -0.0010(6) 0.0011(6) -0.0007(6)
C6 0.0129(8) 0.0154(8) 0.0110(8) 0.0004(6) -0.0005(6) 0.0002(6)
C7 0.0129(8) 0.0107(8) 0.0147(8) 0.0009(6) 0.0022(7) -0.0004(6)
C8 0.0100(8) 0.0156(8) 0.0142(8) 0.0013(7) 0.0028(6) 0.0011(6)
C9 0.0101(8) 0.0175(8) 0.0148(8) 0.0005(7) 0.0049(6) 0.0023(7)
C10 0.0149(9) 0.0224(9) 0.0202(9) -0.0036(7) 0.0013(7) 0.0024(7)
C11 0.0204(10) 0.0447(13) 0.0201(10) -0.0041(9) -0.0020(8) 0.0112(9)
C12 0.0275(11) 0.0408(13) 0.0281(11) 0.0152(9) 0.0083(9) 0.0201(10)
C13 0.0251(11) 0.0172(10) 0.0469(13) 0.0081(9) 0.0160(10) 0.0089(8)
C14 0.0155(9) 0.0176(9) 0.0283(10) -0.0043(8) 0.0067(8) 0.0025(7)
C15 0.0166(9) 0.0129(8) 0.0175(9) -0.0003(7) 0.0017(7) 0.0023(7)
B1 0.0205(12) 0.0265(12) 0.0311(13) -0.0046(10) -0.0038(9) -0.0040(9)

loop_
_atom_type_symbol
_atom_type_description
_atom_type_scat_dispersion_real
_atom_type_scat_dispersion_imag
_atom_type_scat_source
C C 0.0033 0.0016 'International Tables Vol C Tables 4.2.6.8 and 6.1.1.4'
H H 0.0000 0.0000 'International Tables Vol C Tables 4.2.6.8 and 6.1.1.4'
B B 0.0013 0.0007 'International Tables Vol C Tables 4.2.6.8 and 6.1.1.4'
Fe Fe 0.3463 0.8444 'International Tables Vol C Tables 4.2.6.8 and 6.1.1.4'
N N 0.0061 0.0033 'International Tables Vol C Tables 4.2.6.8 and 6.1.1.4'

loop_
_geom_angle_atom_site_label_1
_geom_angle_atom_site_label_2
_geom_angle_atom_site_label_3
_geom_angle
_geom_angle_site_symmetry_1
_geom_angle_site_symmetry_3
N1 Fe1 N1 179.50(8) 2_656 .
N1 Fe1 N2 98.32(6) . 2_656
N1 Fe1 N2 81.31(6) . .
N1 Fe1 N2 81.31(6) 2_656 2_656
N1 Fe1 N2 98.33(6) 2_656 .
N2 Fe1 N2 86.73(8) . 2_656
N3 Fe1 N1 91.54(6) . 2_656
N3 Fe1 N1 88.80(6) 2_656 2_656
N3 Fe1 N1 88.80(6) . .
N3 Fe1 N1 91.53(6) 2_656 .
N3 Fe1 N2 170.94(6) 2_656 .
N3 Fe1 N2 88.84(6) 2_656 2_656
N3 Fe1 N2 170.94(6) . 2_656
N3 Fe1 N2 88.84(6) . .
N3 Fe1 N3 96.60(8) 2_656 .
C1 N1 Fe1 127.97(12) . .
C1 N1 C5 117.47(15) . .
C5 N1 Fe1 114.20(11) . .
C6 N2 Fe1 106.07(10) . .
C6 N2 C7 109.38(13) . .
C6 N2 C8 109.70(13) . .
C7 N2 Fe1 104.45(10) . .
C7 N2 C8 111.01(13) . .
C8 N2 Fe1 115.92(10) . .
C15 N3 Fe1 169.15(14) . .
N1 C1 H1 118.5 . .
N1 C1 C2 123.00(17) . .
C2 C1 H1 118.5 . .
C1 C2 H2 120.4 . .
C1 C2 C3 119.25(17) . .
C3 C2 H2 120.4 . .
C2 C3 H3 120.8 . .
C2 C3 C4 118.48(16) . .
C4 C3 H3 120.8 . .
C3 C4 H4 120.3 . .
C5 C4 C3 119.32(17) . .
C5 C4 H4 120.3 . .
N1 C5 C4 122.46(16) . .
N1 C5 C6 115.36(14) . .
C4 C5 C6 122.12(16) . .
N2 C6 C5 109.71(13) . .
N2 C6 H6A 109.7 . .
N2 C6 H6B 109.7 . .
C5 C6 H6A 109.7 . .
C5 C6 H6B 109.7 . .
H6A C6 H6B 108.2 . .
N2 C7 C7 108.41(11) . 2_656
N2 C7 H7A 110.0 . .
N2 C7 H7B 110.0 . .
C7 C7 H7A 110.0 2_656 .
C7 C7 H7B 110.0 2_656 .
H7A C7 H7B 108.4 . .
N2 C8 H8A 108.6 . .
N2 C8 H8B 108.6 . .
N2 C8 C9 114.85(13) . .
H8A C8 H8B 107.5 . .
C9 C8 H8A 108.6 . .
C9 C8 H8B 108.6 . .
C10 C9 C8 120.02(16) . .
C10 C9 C14 118.51(17) . .
C14 C9 C8 121.46(16) . .
C9 C10 H10 119.5 . .
C11 C10 C9 121.03(18) . .
C11 C10 H10 119.5 . .
C10 C11 H11 120.0 . .
C12 C11 C10 120.0(2) . .
C12 C11 H11 120.0 . .
C11 C12 H12 120.3 . .
C11 C12 C13 119.46(19) . .
C13 C12 H12 120.3 . .
C12 C13 H13 119.7 . .
C14 C13 C12 120.65(19) . .
C14 C13 H13 119.7 . .
C9 C14 H14 119.9 . .
C13 C14 C9 120.27(19) . .
C13 C14 H14 119.9 . .
N3 C15 B1 176.16(19) . .
C15 B1 H1A 109.5 . .
C15 B1 H1B 109.5 . .
C15 B1 H1C 109.5 . .
H1A B1 H1B 109.5 . .
H1A B1 H1C 109.5 . .
H1B B1 H1C 109.5 . .

loop_
_geom_bond_atom_site_label_1
_geom_bond_atom_site_label_2
_geom_bond_distance
_geom_bond_site_symmetry_2
Fe1 N1 1.9944(14) 2_656
Fe1 N1 1.9944(14) .
Fe1 N2 2.0621(14) 2_656
Fe1 N2 2.0620(14) .
Fe1 N3 1.9479(15) 2_656
Fe1 N3 1.9480(15) .
N1 C1 1.351(2) .
N1 C5 1.358(2) .
N2 C6 1.492(2) .
N2 C7 1.497(2) .
N2 C8 1.510(2) .
N3 C15 1.151(2) .
C1 H1 0.9500 .
C1 C2 1.383(2) .
C2 H2 0.9500 .
C2 C3 1.388(3) .
C3 H3 0.9500 .
C3 C4 1.390(3) .
C4 H4 0.9500 .
C4 C5 1.388(2) .
C5 C6 1.503(2) .
C6 H6A 0.9900 .
C6 H6B 0.9900 .
C7 C7 1.509(3) 2_656
C7 H7A 0.9900 .
C7 H7B 0.9900 .
C8 H8A 0.9900 .
C8 H8B 0.9900 .
C8 C9 1.514(2) .
C9 C10 1.396(2) .
C9 C14 1.400(3) .
C10 H10 0.9500 .
C10 C11 1.389(3) .
C11 H11 0.9500 .
C11 C12 1.388(3) .
C12 H12 0.9500 .
C12 C13 1.390(3) .
C13 H13 0.9500 .
C13 C14 1.387(3) .
C14 H14 0.9500 .
C15 B1 1.588(3) .
B1 H1A 0.9800 .
B1 H1B 0.9800 .
B1 H1C 0.9800 .

loop_
_geom_torsion_atom_site_label_1
_geom_torsion_atom_site_label_2
_geom_torsion_atom_site_label_3
_geom_torsion_atom_site_label_4
_geom_torsion
_geom_torsion_site_symmetry_4
Fe1 N1 C1 C2 171.89(13) .
Fe1 N1 C5 C4 -172.15(14) .
Fe1 N1 C5 C6 5.03(18) .
Fe1 N2 C6 C5 -36.83(15) .
Fe1 N2 C7 C7 -42.81(16) 2_656
Fe1 N2 C8 C9 -169.80(11) .
N1 C1 C2 C3 -0.7(3) .
N1 C5 C6 N2 22.3(2) .
N2 C8 C9 C10 96.88(19) .
N2 C8 C9 C14 -83.9(2) .
C1 N1 C5 C4 1.5(2) .
C1 N1 C5 C6 178.67(15) .
C1 C2 C3 C4 1.5(3) .
C2 C3 C4 C5 -0.8(3) .
C3 C4 C5 N1 -0.7(3) .
C3 C4 C5 C6 -177.71(16) .
C4 C5 C6 N2 -160.52(16) .
C5 N1 C1 C2 -0.7(2) .
C6 N2 C7 C7 -155.99(15) 2_656
C6 N2 C8 C9 -49.73(18) .
C7 N2 C6 C5 75.30(16) .
C7 N2 C8 C9 71.26(18) .
C8 N2 C6 C5 -162.73(13) .
C8 N2 C7 C7 82.82(18) 2_656
C8 C9 C10 C11 -179.34(17) .
C8 C9 C14 C13 177.86(16) .
C9 C10 C11 C12 1.0(3) .
C10 C9 C14 C13 -3.0(3) .
C10 C11 C12 C13 -2.0(3) .
C11 C12 C13 C14 0.5(3) .
C12 C13 C14 C9 2.0(3) .
C14 C9 C10 C11 1.5(3) .
